data_7240161
loop_
_publ_author_name
'Mandal, Susanta'
'Chhetri, Karan'
'Bhuyan, Samuzal'
'Roy, Biswajit G.'

_publ_section_title
;
 Efficient iron catalyzed ligand-free access to acridines and acridinium
 ions
;
_journal_issue 10
_journal_name_full 'Green Chemistry'
_journal_page_first 3178
_journal_page_last 3185
_journal_paper_doi 10.1039/D0GC00617C
_journal_volume 22
_journal_year 2020
_chemical_formula_moiety 'C27 H22 F N O2'
_chemical_formula_sum 'C27 H22 F N O2'
_chemical_formula_weight 411.48
_space_group_crystal_system triclinic
_space_group_IT_number 2
_space_group_name_Hall '-P 1'
_space_group_name_H-M_alt 'P -1'
_symmetry_Int_Tables_number 2
_atom_sites_solution_primary iterative
_audit_creation_date 2019-07-12
_audit_creation_method
;
Olex2 1.2
(compiled 2018.05.29 svn.r3508 for OlexSys, GUI svn.r5506)
;
_audit_update_record
;
2019-08-18 deposited with the CCDC.	2020-03-23 downloaded from the CCDC.
;
_cell_angle_alpha 113.112(8)
_cell_angle_beta 93.907(7)
_cell_angle_gamma 91.575(8)
_cell_formula_units_Z 2
_cell_length_a 8.2718(8)
_cell_length_b 10.4182(9)
_cell_length_c 13.1630(11)
_cell_volume 1039.06(17)
_computing_molecular_graphics 'Olex2 (Dolomanov et al., 2009)'
_computing_publication_material 'Olex2 (Dolomanov et al., 2009)'
_computing_structure_refinement 'olex2.refine (Bourhis et al., 2015)'
_computing_structure_solution 'olex2.solve (Bourhis et al., 2015)'
_diffrn_measured_fraction_theta_full 0.9491
_diffrn_measured_fraction_theta_max 0.9491
_diffrn_radiation_type 'Cu K\a'
_diffrn_radiation_wavelength 1.54184
_diffrn_reflns_av_R_equivalents 0.0883
_diffrn_reflns_av_unetI/netI 0.0787
_diffrn_reflns_limit_h_max 8
_diffrn_reflns_limit_h_min -10
_diffrn_reflns_limit_k_max 8
_diffrn_reflns_limit_k_min -12
_diffrn_reflns_limit_l_max 16
_diffrn_reflns_limit_l_min -14
_diffrn_reflns_number 6200
_diffrn_reflns_theta_full 71.7205
_diffrn_reflns_theta_max 71.72
_diffrn_reflns_theta_min 3.66
_exptl_absorpt_coefficient_mu 0.716
_exptl_crystal_density_diffrn 1.3151
_exptl_crystal_F_000 433.4033
_refine_diff_density_max 0.3377
_refine_diff_density_min -0.3657
_refine_diff_density_rms 0.0867
_refine_ls_d_res_high 0.8119
_refine_ls_d_res_low 12.0618
_refine_ls_goodness_of_fit_ref 1.0727
_refine_ls_hydrogen_treatment constr
_refine_ls_matrix_type full
_refine_ls_number_constraints 40
_refine_ls_number_parameters 282
_refine_ls_number_reflns 3863
_refine_ls_number_restraints 0
_refine_ls_restrained_S_all 1.0727
_refine_ls_R_factor_all 0.1112
_refine_ls_R_factor_gt 0.0926
_refine_ls_shift/su_max 1.3254
_refine_ls_shift/su_mean 0.3571
_refine_ls_structure_factor_coef Fsqd
_refine_ls_weighting_details 'w=1/[\s^2^(Fo^2^)+(0.1711P)^2^] where P=(Fo^2^+2Fc^2^)/3'
_refine_ls_weighting_scheme calc
_refine_ls_wR_factor_gt 0.2442
_refine_ls_wR_factor_ref 0.2934
_reflns_Friedel_coverage 0.0
_reflns_limit_h_max 10
_reflns_limit_h_min -9
_reflns_limit_k_max 11
_reflns_limit_k_min -12
_reflns_limit_l_max 16
_reflns_limit_l_min 0
_reflns_number_gt 2688
_reflns_number_total 3863
_reflns_threshold_expression I>=2u(I)
_cod_data_source_file d0gc00617c2.cif
_cod_data_source_block kar4FACRARO
_cod_depositor_comments
;Adding full bibliography for 7240160--7240161.cif.

 Adding full bibliography for 7240160--7240161.cif.
;
_cod_original_cell_volume 1039.07(17)
_cod_database_code 7240161
_olex2_refinement_description
;
;
_olex2_submission_special_instructions 'No special instructions were received'

loop_
_space_group_symop_id
_space_group_symop_operation_xyz
1 x,y,z
2 -x,-y,-z

loop_
_atom_site_label
_atom_site_type_symbol
_atom_site_fract_x
_atom_site_fract_y
_atom_site_fract_z
_atom_site_U_iso_or_equiv
_atom_site_adp_type
_atom_site_occupancy
_atom_site_refinement_flags_posn
F1aa F 0.3730(3) 0.8948(2) 0.46148(19) 0.0839(8) Uani 1.000000 .
O0aa O -0.2887(3) 0.4399(3) 0.30501(19) 0.0649(7) Uani 1.000000 .
O2aa O 0.1560(3) 0.2577(2) 0.41865(18) 0.0635(7) Uani 1.000000 .
N9ba N 0.1111(3) 0.2471(3) 0.05539(19) 0.0491(6) Uani 1.000000 .
C0aa C 0.2343(4) 0.2851(4) -0.0936(3) 0.0616(8) Uani 1.000000 .
H0aa H 0.2562(4) 0.3786(4) -0.0468(3) 0.0739(10) Uiso 1.000000 R
C0ba C 0.1354(4) 0.5931(3) 0.2632(3) 0.0575(8) Uani 1.000000 .
H0ba H 0.0905(4) 0.5601(3) 0.1901(3) 0.0690(10) Uiso 1.000000 R
C0ca C 0.2250(5) 0.7217(4) 0.3090(3) 0.0682(10) Uani 1.000000 .
H0ca H 0.2441(5) 0.7729(4) 0.2664(3) 0.0818(12) Uiso 1.000000 R
C1aa C 0.1584(4) 0.1949(3) -0.0565(2) 0.0488(7) Uani 1.000000 .
C1ba C -0.1580(4) 0.2812(4) -0.0170(3) 0.0612(8) Uani 1.000000 .
H1ba H -0.1263(4) 0.2474(4) -0.0888(3) 0.0734(10) Uiso 1.000000 R
C1ca C 0.1252(5) 0.0567(4) -0.1267(3) 0.0702(10) Uani 1.000000 .
H1ca H 0.0734(5) -0.0043(4) -0.1017(3) 0.0843(12) Uiso 1.000000 R
C2aa C 0.1466(3) 0.2573(3) 0.2413(2) 0.0419(6) Uani 1.000000 .
C2ba C 0.2833(4) 0.7698(3) 0.4171(3) 0.0568(8) Uani 1.000000 .
C2ca C 0.1688(5) 0.0089(4) -0.2342(3) 0.0790(11) Uani 1.000000 .
H2ca H 0.1456(5) -0.0843(4) -0.2815(3) 0.0948(14) Uiso 1.000000 R
C3aa C -0.4512(4) 0.4682(5) 0.3280(3) 0.0740(11) Uani 1.000000 .
H3aa H -0.5187(7) 0.3834(7) 0.293(2) 0.1110(16) Uiso 1.000000 GR
H3ab H -0.4584(8) 0.505(3) 0.4067(4) 0.1110(16) Uiso 1.000000 GR
H3ac H -0.4871(12) 0.535(2) 0.299(2) 0.1110(16) Uiso 1.000000 GR
C3ba C 0.1749(4) 0.5696(3) 0.4360(2) 0.0498(7) Uani 1.000000 .
H3ba H 0.1575(4) 0.5195(3) 0.4797(2) 0.0597(8) Uiso 1.000000 R
C3ca C 0.2453(6) 0.0972(5) -0.2713(3) 0.0771(11) Uani 1.000000 .
H3ca H 0.2756(6) 0.0645(5) -0.3435(3) 0.0925(13) Uiso 1.000000 R
C4aa C 0.1925(6) 0.1935(5) 0.4932(3) 0.0816(12) Uani 1.000000 .
H4aa H 0.158(4) 0.0961(9) 0.4588(11) 0.1224(18) Uiso 1.000000 GR
H4ab H 0.3074(8) 0.203(3) 0.513(2) 0.1224(18) Uiso 1.000000 GR
H4ac H 0.137(3) 0.237(2) 0.5587(13) 0.1224(18) Uiso 1.000000 GR
C4ba C 0.3180(4) 0.1126(3) 0.1054(3) 0.0593(8) Uani 1.000000 .
H4ba H 0.3545(4) 0.0822(3) 0.0349(3) 0.0712(10) Uiso 1.000000 R
C4ca C 0.2777(5) 0.2355(5) -0.2013(3) 0.0784(11) Uani 1.000000 .
H4ca H 0.3294(5) 0.2960(5) -0.2268(3) 0.0941(13) Uiso 1.000000 R
C5aa C 0.0237(3) 0.3694(3) 0.2764(2) 0.0414(6) Uani 1.000000 .
H5aa H -0.0355(3) 0.3579(3) 0.3346(2) 0.0496(7) Uiso 1.000000 R
C5ba C 0.3343(4) 0.1096(3) 0.2878(3) 0.0602(8) Uani 1.000000 .
H5ba H 0.3786(4) 0.0749(3) 0.3381(3) 0.0722(10) Uiso 1.000000 R
C5ca C 0.2146(4) 0.2056(3) 0.3169(2) 0.0495(7) Uani 1.000000 .
C6aa C 0.1130(3) 0.5145(3) 0.3254(2) 0.0425(6) Uani 1.000000 .
C6ba C -0.3142(4) 0.3206(4) 0.0026(3) 0.0653(9) Uani 1.000000 .
H6ba H -0.3872(4) 0.3117(4) -0.0571(3) 0.0784(11) Uiso 1.000000 R
C6ca C 0.1932(3) 0.2054(3) 0.1339(2) 0.0459(7) Uani 1.000000 .
C7aa C -0.0478(3) 0.2924(3) 0.0713(2) 0.0460(7) Uani 1.000000 .
C7ba C 0.3860(4) 0.0668(4) 0.1824(3) 0.0652(9) Uani 1.000000 .
H7ba H 0.4690(4) 0.0055(4) 0.1632(3) 0.0783(11) Uiso 1.000000 R
C8aa C 0.2623(4) 0.6983(3) 0.4823(2) 0.0547(8) Uani 1.000000 .
H8aa H 0.3052(4) 0.7342(3) 0.5559(2) 0.0656(9) Uiso 1.000000 R
C8ba C -0.3658(4) 0.3726(4) 0.1078(3) 0.0612(9) Uani 1.000000 .
H8ba H -0.4722(4) 0.3977(4) 0.1192(3) 0.0735(10) Uiso 1.000000 R
C9aa C -0.2558(3) 0.3869(3) 0.1963(2) 0.0491(7) Uani 1.000000 .
C9ba C -0.0953(3) 0.3483(3) 0.1800(2) 0.0427(6) Uani 1.000000 .

loop_
_atom_site_aniso_label
_atom_site_aniso_U_11
_atom_site_aniso_U_22
_atom_site_aniso_U_33
_atom_site_aniso_U_12
_atom_site_aniso_U_13
_atom_site_aniso_U_23
F1aa 0.1026(17) 0.0424(10) 0.0886(16) -0.0267(10) -0.0255(13) 0.0137(10)
O0aa 0.0465(12) 0.0814(17) 0.0576(13) 0.0082(11) 0.0090(10) 0.0166(12)
O2aa 0.0913(17) 0.0539(13) 0.0475(13) 0.0137(12) 0.0067(11) 0.0215(10)
N9ba 0.0551(14) 0.0466(13) 0.0403(13) 0.0014(10) 0.0034(10) 0.0117(11)
C0aa 0.079(2) 0.0525(18) 0.0536(18) -0.0062(15) 0.0055(15) 0.0222(15)
C0ba 0.076(2) 0.0436(15) 0.0486(16) -0.0140(14) -0.0161(14) 0.0183(13)
C0ca 0.093(3) 0.0495(18) 0.064(2) -0.0168(17) -0.0132(17) 0.0286(16)
C1aa 0.0538(16) 0.0469(15) 0.0379(13) -0.0053(12) 0.0047(11) 0.0088(11)
C1ba 0.064(2) 0.063(2) 0.0477(16) -0.0052(15) -0.0102(14) 0.0158(15)
C1ca 0.087(2) 0.0518(19) 0.0578(19) -0.0137(17) 0.0192(17) 0.0055(16)
C2aa 0.0439(14) 0.0333(12) 0.0427(14) -0.0031(10) 0.0006(11) 0.0096(11)
C2ba 0.0636(18) 0.0317(13) 0.0610(18) -0.0047(12) -0.0096(14) 0.0062(13)
C2ca 0.096(3) 0.062(2) 0.057(2) -0.0081(19) 0.0142(19) -0.0011(17)
C3aa 0.0527(18) 0.091(3) 0.082(3) 0.0140(17) 0.0209(17) 0.035(2)
C3ba 0.0590(16) 0.0436(15) 0.0387(14) -0.0008(12) 0.0031(12) 0.0081(12)
C3ca 0.103(3) 0.084(3) 0.0395(17) 0.014(2) 0.0157(17) 0.0169(17)
C4aa 0.113(3) 0.086(3) 0.057(2) 0.022(2) 0.007(2) 0.039(2)
C4ba 0.0610(18) 0.0523(17) 0.0597(18) 0.0080(14) 0.0129(15) 0.0152(15)
C4ca 0.100(3) 0.082(3) 0.066(2) -0.005(2) 0.013(2) 0.043(2)
C5aa 0.0429(13) 0.0386(13) 0.0384(13) -0.0046(10) 0.0013(10) 0.0116(11)
C5ba 0.068(2) 0.0461(16) 0.067(2) 0.0082(14) -0.0008(15) 0.0243(15)
C5ca 0.0571(17) 0.0374(14) 0.0497(15) -0.0029(12) 0.0003(12) 0.0137(12)
C6aa 0.0425(14) 0.0337(13) 0.0448(14) 0.0010(10) 0.0005(11) 0.0091(11)
C6ba 0.063(2) 0.067(2) 0.0558(19) -0.0074(16) -0.0207(15) 0.0180(16)
C6ca 0.0478(14) 0.0366(13) 0.0503(15) -0.0026(11) 0.0023(11) 0.0144(12)
C7aa 0.0509(16) 0.0384(13) 0.0422(14) -0.0054(11) -0.0020(11) 0.0103(11)
C7ba 0.069(2) 0.0512(18) 0.072(2) 0.0203(15) 0.0127(17) 0.0184(17)
C8aa 0.0673(19) 0.0405(15) 0.0401(14) 0.0019(13) -0.0047(13) 0.0003(12)
C8ba 0.0460(16) 0.0588(19) 0.068(2) -0.0026(13) -0.0073(14) 0.0162(16)
C9aa 0.0478(15) 0.0427(14) 0.0513(16) -0.0036(11) 0.0021(12) 0.0136(12)
C9ba 0.0418(14) 0.0390(13) 0.0426(14) -0.0043(10) 0.0000(11) 0.0121(11)

loop_
_atom_type_symbol
_atom_type_scat_dispersion_real
_atom_type_scat_dispersion_imag
_atom_type_scat_Cromer_Mann_a1
_atom_type_scat_Cromer_Mann_a2
_atom_type_scat_Cromer_Mann_a3
_atom_type_scat_Cromer_Mann_a4
_atom_type_scat_Cromer_Mann_b1
_atom_type_scat_Cromer_Mann_b2
_atom_type_scat_Cromer_Mann_b3
_atom_type_scat_Cromer_Mann_b4
_atom_type_scat_Cromer_Mann_c
_atom_type_scat_source
_atom_type_scat_dispersion_source
H 0.00000 0.00000 0.49300 0.32291 0.14019 0.04081 10.51090 26.12570 3.14236 57.79970 0.0030380000826 'International Tables Volume C Table 6.1.1.4 (pp. 500-502)' 'Henke, Gullikson and Davis, At. Data and Nucl. Data Tables, 1993, 54, 2'
C 0.01920 0.00962 2.31000 1.02000 1.58860 0.86500 20.84390 10.20750 0.56870 51.65120 0.215599998832 'International Tables Volume C Table 6.1.1.4 (pp. 500-502)' 'Henke, Gullikson and Davis, At. Data and Nucl. Data Tables, 1993, 54, 2'
F 0.07537 0.05506 3.53920 2.64120 1.51700 1.02430 10.28250 4.29440 0.26150 26.14760 0.277599990368 'International Tables Volume C Table 6.1.1.4 (pp. 500-502)' 'Henke, Gullikson and Davis, At. Data and Nucl. Data Tables, 1993, 54, 2'
O 0.05239 0.03377 3.04850 2.28680 1.54630 0.86700 13.27710 5.70110 0.32390 32.90890 0.250800013542 'International Tables Volume C Table 6.1.1.4 (pp. 500-502)' 'Henke, Gullikson and Davis, At. Data and Nucl. Data Tables, 1993, 54, 2'
N 0.03256 0.01839 12.21260 3.13220 2.01250 1.16630 0.00570 9.89330 28.99750 0.58260 -11.5290002823 'International Tables Volume C Table 6.1.1.4 (pp. 500-502)' 'Henke, Gullikson and Davis, At. Data and Nucl. Data Tables, 1993, 54, 2'

loop_
_geom_angle_atom_site_label_1
_geom_angle_atom_site_label_2
_geom_angle_atom_site_label_3
_geom_angle
_geom_angle_site_symmetry_1
_geom_angle_site_symmetry_3
_geom_angle_publ_flag
C9aa O0aa C3aa 117.5(3) . . ?
C5ca O2aa C4aa 119.3(3) . . ?
C6ca N9ba C1aa 119.3(2) . . ?
C7aa N9ba C1aa 117.0(2) . . ?
C7aa N9ba C6ca 119.5(2) . . ?
C4ca C0aa C1aa 119.3(3) . . ?
C6aa C0ba C0ca 120.7(3) . . ?
C2ba C0ca C0ba 118.3(3) . . ?
C0aa C1aa N9ba 119.3(3) . . ?
C1ca C1aa N9ba 120.7(3) . . ?
C1ca C1aa C0aa 120.0(3) . . ?
C7aa C1ba C6ba 119.7(3) . . ?
C2ca C1ca C1aa 120.0(3) . . ?
C5ca C2aa C5aa 120.5(2) . . ?
C6ca C2aa C5aa 120.4(2) . . ?
C6ca C2aa C5ca 119.1(3) . . ?
C0ca C2ba F1aa 118.3(3) . . ?
C8aa C2ba F1aa 118.3(3) . . ?
C8aa C2ba C0ca 123.4(3) . . ?
C3ca C2ca C1ca 120.3(3) . . ?
C8aa C3ba C6aa 121.0(3) . . ?
C4ca C3ca C2ca 119.6(3) . . ?
C7ba C4ba C6ca 119.4(3) . . ?
C3ca C4ca C0aa 120.7(3) . . ?
C6aa C5aa C2aa 109.6(2) . . ?
C9ba C5aa C2aa 109.2(2) . . ?
C9ba C5aa C6aa 113.6(2) . . ?
C7ba C5ba C5ca 118.5(3) . . ?
C2aa C5ca O2aa 115.0(3) . . ?
C5ba C5ca O2aa 124.0(3) . . ?
C5ba C5ca C2aa 121.0(3) . . ?
C3ba C6aa C0ba 118.4(3) . . ?
C5aa C6aa C0ba 122.3(2) . . ?
C5aa C6aa C3ba 119.3(2) . . ?
C8ba C6ba C1ba 122.1(3) . . ?
C2aa C6ca N9ba 118.4(2) . . ?
C4ba C6ca N9ba 121.6(3) . . ?
C4ba C6ca C2aa 120.0(3) . . ?
C1ba C7aa N9ba 122.0(3) . . ?
C9ba C7aa N9ba 118.2(2) . . ?
C9ba C7aa C1ba 119.7(3) . . ?
C5ba C7ba C4ba 121.8(3) . . ?
C3ba C8aa C2ba 118.1(3) . . ?
C9aa C8ba C6ba 118.6(3) . . ?
C8ba C9aa O0aa 125.0(3) . . ?
C9ba C9aa O0aa 113.8(3) . . ?
C9ba C9aa C8ba 121.2(3) . . ?
C7aa C9ba C5aa 120.6(2) . . ?
C9aa C9ba C5aa 120.6(2) . . ?
C9aa C9ba C7aa 118.7(3) . . ?

loop_
_geom_bond_atom_site_label_1
_geom_bond_atom_site_label_2
_geom_bond_distance
_geom_bond_site_symmetry_2
_geom_bond_publ_flag
F1aa C2ba 1.370(3) . ?
O0aa C3aa 1.412(4) . ?
O0aa C9aa 1.367(4) . ?
O2aa C4aa 1.410(4) . ?
O2aa C5ca 1.362(4) . ?
N9ba C1aa 1.442(3) . ?
N9ba C6ca 1.411(4) . ?
N9ba C7aa 1.410(4) . ?
C0aa C1aa 1.374(4) . ?
C0aa C4ca 1.382(5) . ?
C0ba C0ca 1.399(4) . ?
C0ba C6aa 1.384(4) . ?
C0ca C2ba 1.357(5) . ?
C1aa C1ca 1.379(4) . ?
C1ba C6ba 1.377(5) . ?
C1ba C7aa 1.393(4) . ?
C1ca C2ca 1.381(5) . ?
C2aa C5aa 1.522(4) . ?
C2aa C5ca 1.399(4) . ?
C2aa C6ca 1.387(4) . ?
C2ba C8aa 1.356(4) . ?
C2ca C3ca 1.359(6) . ?
C3ba C6aa 1.392(4) . ?
C3ba C8aa 1.393(4) . ?
C3ca C4ca 1.378(6) . ?
C4ba C6ca 1.401(4) . ?
C4ba C7ba 1.375(5) . ?
C5aa C6aa 1.535(3) . ?
C5aa C9ba 1.493(4) . ?
C5ba C5ca 1.391(4) . ?
C5ba C7ba 1.382(5) . ?
C6ba C8ba 1.377(5) . ?
C7aa C9ba 1.405(4) . ?
C8ba C9aa 1.385(4) . ?
C9aa C9ba 1.404(4) . ?
